data_1508371
loop_
_publ_author_name
'Harrison, William T. A.'

_publ_section_title
;
 Supramolecular Hydrogen-Bond Motifs in Chiral and Racemic Molecular
 Salts: A Comparison of (S)-2-Methyl Piperizinium Hydrogen Phosphite
 Monohydrate, C5H14N2 HPO3 H2O and (R,S)-2-Methyl Piperizinium Hydrogen
 Phosphite 2.23 Hydrate, C5H14N2 HPO3 2 23H2O
;
_journal_issue 4
_journal_name_full Crystals
_journal_page_first 236
_journal_page_last 243
_journal_paper_doi 10.3390/cryst1040236
_journal_volume 1
_journal_year 2011
_chemical_absolute_configuration syn
_chemical_formula_moiety 'C5 H14 N2, H O3 P, H2 O'
_chemical_formula_sum 'C5 H17 N2 O4 P'
_chemical_formula_weight 200.18
_chemical_name_systematic
; 
 ? 
;
_space_group_IT_number 19
_symmetry_cell_setting orthorhombic
_symmetry_space_group_name_Hall 'P 2ac 2ab'
_symmetry_space_group_name_H-M 'P 21 21 21'
_atom_sites_solution_hydrogens mixed
_atom_sites_solution_primary direct
_atom_sites_solution_secondary difmap
_audit_creation_method SHELXL-97
_cell_angle_alpha 90.00
_cell_angle_beta 90.00
_cell_angle_gamma 90.00
_cell_formula_units_Z 4
_cell_length_a 8.564(5)
_cell_length_b 9.593(6)
_cell_length_c 11.607(6)
_cell_measurement_reflns_used 237
_cell_measurement_temperature 293(2)
_cell_measurement_theta_max 16.21
_cell_measurement_theta_min 2.96
_cell_volume 953.6(10)
_computing_cell_refinement 'SAINT (Bruker, 1999)'
_computing_data_collection 'SMART (Bruker, 1999)'
_computing_data_reduction SAINT
_computing_molecular_graphics 'ORTEP-3 (Farrugia, 1997)'
_computing_publication_material SHELXL-97
_computing_structure_refinement 'SHELXL-97 (Sheldrick, 2008)'
_computing_structure_solution 'SHELXS-97 (Sheldrick, 2008)'
_diffrn_ambient_temperature 293(2)
_diffrn_measured_fraction_theta_full 0.998
_diffrn_measured_fraction_theta_max 0.998
_diffrn_measurement_device_type 'Bruker SMART1000 CCD'
_diffrn_measurement_method \w
_diffrn_radiation_monochromator graphite
_diffrn_radiation_source 'fine-focus sealed tube'
_diffrn_radiation_type MoK\a
_diffrn_radiation_wavelength 0.71073
_diffrn_reflns_av_R_equivalents 0.2468
_diffrn_reflns_av_sigmaI/netI 0.2079
_diffrn_reflns_limit_h_max 10
_diffrn_reflns_limit_h_min -10
_diffrn_reflns_limit_k_max 11
_diffrn_reflns_limit_k_min -11
_diffrn_reflns_limit_l_max 14
_diffrn_reflns_limit_l_min -8
_diffrn_reflns_number 5970
_diffrn_reflns_theta_full 26.00
_diffrn_reflns_theta_max 26.00
_diffrn_reflns_theta_min 2.75
_diffrn_standards_decay_% 0
_exptl_absorpt_coefficient_mu 0.272
_exptl_absorpt_correction_type none
_exptl_crystal_colour colourless
_exptl_crystal_density_diffrn 1.394
_exptl_crystal_density_method 'not measured'
_exptl_crystal_description rod
_exptl_crystal_F_000 432
_exptl_crystal_size_max 0.04
_exptl_crystal_size_mid 0.01
_exptl_crystal_size_min 0.01
_refine_diff_density_max 0.222
_refine_diff_density_min -0.212
_refine_diff_density_rms 0.055
_refine_ls_abs_structure_details none
_refine_ls_extinction_method none
_refine_ls_goodness_of_fit_ref 0.785
_refine_ls_hydrogen_treatment constr
_refine_ls_matrix_type full
_refine_ls_number_parameters 110
_refine_ls_number_reflns 1104
_refine_ls_number_restraints 0
_refine_ls_restrained_S_all 0.785
_refine_ls_R_factor_all 0.1598
_refine_ls_R_factor_gt 0.0657
_refine_ls_shift/su_max 0.000
_refine_ls_shift/su_mean 0.000
_refine_ls_structure_factor_coef Fsqd
_refine_ls_weighting_details 'calc w=1/[\s^2^(Fo^2^)+(0.0035P)^2^] where P=(Fo^2^+2Fc^2^)/3'
_refine_ls_weighting_scheme calc
_refine_ls_wR_factor_gt 0.0650
_refine_ls_wR_factor_ref 0.0811
_reflns_number_gt 507
_reflns_number_total 1104
_reflns_threshold_expression I>2\s(I)
_cod_data_source_file C5H17N2O4P_crystals-01-00236-s002_P212121_DC115.cif
_cod_data_source_block wh426a_chateigner
_cod_depositor_comments
;
The following automatic conversions were performed:

'_atom_sites_solution_hydrogens' value 'difmap and geom' was changed
to 'mixed'.

Automatic conversion script
Id: cif_fix_values 6452 2018-10-05 10:23:21Z andrius 
;
_cod_original_cell_volume 953.6(9)
_cod_database_code 1508371

loop_
_symmetry_equiv_pos_as_xyz
'x, y, z'
'-x+1/2, -y, z+1/2'
'-x, y+1/2, -z+1/2'
'x+1/2, -y+1/2, -z'

loop_
_atom_site_label
_atom_site_type_symbol
_atom_site_fract_x
_atom_site_fract_y
_atom_site_fract_z
_atom_site_U_iso_or_equiv
_atom_site_adp_type
_atom_site_occupancy
_atom_site_symmetry_multiplicity
_atom_site_calc_flag
_atom_site_refinement_flags
P1 P 0.0585(2) 0.03315(18) 0.52184(16) 0.0352(5) Uani 1 1 d .
H1 H 0.0009 0.0933 0.6149 0.042 Uiso 1 1 calc R
O1 O -0.0485(5) -0.0860(4) 0.4928(5) 0.0650(16) Uani 1 1 d .
O2 O 0.2183(4) -0.0227(4) 0.5542(4) 0.0522(14) Uani 1 1 d .
O3 O 0.0643(6) 0.1426(4) 0.4300(4) 0.0575(15) Uani 1 1 d .
N1 N 0.1605(5) 0.6686(5) 0.4979(5) 0.0358(16) Uani 1 1 d .
H1A H 0.2603 0.6391 0.5003 0.043 Uiso 1 1 calc R
H1B H 0.1604 0.7607 0.5126 0.043 Uiso 1 1 calc R
N2 N 0.0078(5) 0.4146(5) 0.4489(5) 0.0420(18) Uani 1 1 d .
H2A H -0.0926 0.4422 0.4481 0.050 Uiso 1 1 calc R
H2B H 0.0099 0.3223 0.4350 0.050 Uiso 1 1 calc R
C1 C 0.0707(9) 0.5963(6) 0.5893(6) 0.044(2) Uani 1 1 d .
H1C H -0.0364 0.6292 0.5900 0.053 Uiso 1 1 calc R
H1D H 0.1167 0.6147 0.6641 0.053 Uiso 1 1 calc R
C2 C 0.0752(8) 0.4423(7) 0.5637(5) 0.042(2) Uani 1 1 d .
H2C H 0.1824 0.4096 0.5660 0.050 Uiso 1 1 calc R
H2D H 0.0164 0.3921 0.6219 0.050 Uiso 1 1 calc R
C3 C 0.0946(8) 0.4884(6) 0.3562(6) 0.0378(19) Uani 1 1 d .
H3A H 0.0450 0.4706 0.2826 0.045 Uiso 1 1 calc R
H3B H 0.2007 0.4533 0.3526 0.045 Uiso 1 1 calc R
C4 C 0.0973(8) 0.6448(7) 0.3794(6) 0.0316(18) Uani 1 1 d .
H4 H -0.0099 0.6804 0.3762 0.038 Uiso 1 1 calc R
C5 C 0.1952(8) 0.7228(8) 0.2921(7) 0.055(2) Uani 1 1 d .
H5A H 0.1885 0.8211 0.3068 0.082 Uiso 1 1 calc R
H5B H 0.1573 0.7035 0.2160 0.082 Uiso 1 1 calc R
H5C H 0.3020 0.6933 0.2982 0.082 Uiso 1 1 calc R
O4 O 0.2874(6) 0.1764(6) 0.2631(4) 0.0723(18) Uani 1 1 d .
H2 H 0.2128 0.1655 0.3094 0.087 Uiso 1 1 d R
H3 H 0.2863 0.1255 0.1946 0.087 Uiso 1 1 d R

loop_
_atom_site_aniso_label
_atom_site_aniso_U_11
_atom_site_aniso_U_22
_atom_site_aniso_U_33
_atom_site_aniso_U_23
_atom_site_aniso_U_13
_atom_site_aniso_U_12
P1 0.0302(8) 0.0305(9) 0.0448(12) 0.0005(11) 0.0046(11) 0.0053(10)
O1 0.035(2) 0.040(2) 0.119(5) -0.023(3) 0.004(4) -0.008(3)
O2 0.031(2) 0.065(3) 0.061(4) 0.022(3) -0.004(2) 0.002(3)
O3 0.080(3) 0.033(3) 0.060(4) 0.009(3) 0.017(3) 0.019(3)
N1 0.038(3) 0.024(3) 0.045(5) 0.001(4) -0.006(3) 0.003(2)
N2 0.030(3) 0.025(3) 0.071(5) -0.001(3) -0.011(3) 0.001(3)
C1 0.049(5) 0.045(5) 0.037(5) -0.003(4) 0.008(5) -0.005(5)
C2 0.029(4) 0.061(6) 0.034(5) 0.016(4) 0.002(4) -0.008(4)
C3 0.034(4) 0.037(5) 0.043(5) -0.002(4) -0.001(3) -0.004(4)
C4 0.026(4) 0.030(4) 0.039(5) -0.004(4) -0.008(4) 0.003(4)
C5 0.058(5) 0.058(6) 0.049(6) 0.011(5) -0.011(5) -0.001(5)
O4 0.072(4) 0.084(4) 0.061(5) -0.006(3) 0.005(3) -0.017(4)

loop_
_atom_type_symbol
_atom_type_description
_atom_type_scat_dispersion_real
_atom_type_scat_dispersion_imag
_atom_type_scat_source
C C 0.0033 0.0016 'International Tables Vol C Tables 4.2.6.8 and 6.1.1.4'
H H 0.0000 0.0000 'International Tables Vol C Tables 4.2.6.8 and 6.1.1.4'
N N 0.0061 0.0033 'International Tables Vol C Tables 4.2.6.8 and 6.1.1.4'
O O 0.0106 0.0060 'International Tables Vol C Tables 4.2.6.8 and 6.1.1.4'
P P 0.1023 0.0942 'International Tables Vol C Tables 4.2.6.8 and 6.1.1.4'

loop_
_geom_angle_atom_site_label_1
_geom_angle_atom_site_label_2
_geom_angle_atom_site_label_3
_geom_angle
_geom_angle_publ_flag
O3 P1 O1 113.2(3) y
O3 P1 O2 113.2(3) y
O1 P1 O2 109.7(2) y
O3 P1 H1 106.8 ?
O1 P1 H1 106.8 ?
O2 P1 H1 106.8 ?
C1 N1 C4 113.5(5) ?
C1 N1 H1A 108.9 ?
C4 N1 H1A 108.9 ?
C1 N1 H1B 108.9 ?
C4 N1 H1B 108.9 ?
H1A N1 H1B 107.7 ?
C2 N2 C3 111.8(4) ?
C2 N2 H2A 109.3 ?
C3 N2 H2A 109.3 ?
C2 N2 H2B 109.3 ?
C3 N2 H2B 109.3 ?
H2A N2 H2B 107.9 ?
N1 C1 C2 107.7(6) ?
N1 C1 H1C 110.2 ?
C2 C1 H1C 110.2 ?
N1 C1 H1D 110.2 ?
C2 C1 H1D 110.2 ?
H1C C1 H1D 108.5 ?
N2 C2 C1 110.1(6) ?
N2 C2 H2C 109.6 ?
C1 C2 H2C 109.6 ?
N2 C2 H2D 109.6 ?
C1 C2 H2D 109.6 ?
H2C C2 H2D 108.2 ?
N2 C3 C4 110.4(5) ?
N2 C3 H3A 109.6 ?
C4 C3 H3A 109.6 ?
N2 C3 H3B 109.6 ?
C4 C3 H3B 109.6 ?
H3A C3 H3B 108.1 ?
N1 C4 C5 109.8(5) ?
N1 C4 C3 108.5(5) ?
C5 C4 C3 112.1(6) ?
N1 C4 H4 108.8 ?
C5 C4 H4 108.8 ?
C3 C4 H4 108.8 ?
C4 C5 H5A 109.5 ?
C4 C5 H5B 109.5 ?
H5A C5 H5B 109.5 ?
C4 C5 H5C 109.5 ?
H5A C5 H5C 109.5 ?
H5B C5 H5C 109.5 ?
H2 O4 H3 118.2 ?

loop_
_geom_bond_atom_site_label_1
_geom_bond_atom_site_label_2
_geom_bond_distance
_geom_bond_publ_flag
P1 O3 1.497(4) y
P1 O1 1.504(4) y
P1 O2 1.517(4) y
P1 H1 1.3200 ?
N1 C1 1.482(7) ?
N1 C4 1.496(8) ?
N1 H1A 0.9000 ?
N1 H1B 0.9000 ?
N2 C2 1.477(7) ?
N2 C3 1.487(7) ?
N2 H2A 0.9000 ?
N2 H2B 0.9000 ?
C1 C2 1.508(7) ?
C1 H1C 0.9700 ?
C1 H1D 0.9700 ?
C2 H2C 0.9700 ?
C2 H2D 0.9700 ?
C3 C4 1.525(8) ?
C3 H3A 0.9700 ?
C3 H3B 0.9700 ?
C4 C5 1.513(9) ?
C4 H4 0.9800 ?
C5 H5A 0.9600 ?
C5 H5B 0.9600 ?
C5 H5C 0.9600 ?
O4 H2 0.8412 ?
O4 H3 0.9329 ?

loop_
_geom_hbond_atom_site_label_D
_geom_hbond_atom_site_label_H
_geom_hbond_atom_site_label_A
_geom_hbond_distance_DH
_geom_hbond_distance_HA
_geom_hbond_distance_DA
_geom_hbond_angle_DHA
_geom_hbond_site_symmetry_A
N1 H1A O1 0.90 1.72 2.617(6) 179 4_556
N1 H1B O2 0.90 2.19 3.073(6) 167 1_565
N1 H1B O1 0.90 2.33 2.958(6) 127 1_565
N2 H2B O3 0.90 1.79 2.662(6) 164 .
N2 H2A O2 0.90 1.79 2.688(6) 172 4_456
O4 H2 O3 0.84 1.91 2.741(7) 172 .
O4 H3 O2 0.93 1.91 2.838(7) 179 2_554

loop_
_geom_torsion_atom_site_label_1
_geom_torsion_atom_site_label_2
_geom_torsion_atom_site_label_3
_geom_torsion_atom_site_label_4
_geom_torsion
C4 N1 C1 C2 59.6(7)
C3 N2 C2 C1 59.7(7)
N1 C1 C2 N2 -58.8(8)
C2 N2 C3 C4 -57.2(6)
C1 N1 C4 C5 179.7(6)
C1 N1 C4 C3 -57.4(7)
N2 C3 C4 N1 54.0(7)
N2 C3 C4 C5 175.5(5)
